data_7200439
loop_
_publ_author_name
'Harada, Jun'
'Harakawa, Mayuko'
'Ogawa, Keiichiro'

_publ_section_title
;
 Crystalline-state conformational change of \b-nitrostyrenes and its
 freezing at low temperature
;
_journal_issue 4
_journal_name_full CrystEngComm
_journal_page_first 638
_journal_paper_doi 10.1039/b815869j
_journal_volume 11
_journal_year 2009
_chemical_formula_sum 'C10 H12 N2 O2'
_chemical_formula_weight 192.22
_chemical_melting_point 453.15
_chemical_name_common 4-Dimethylamino-beta-nitrostyrene
_chemical_name_systematic
;
4-Dimethylamino-\b-nitrostyrene
;
_space_group_IT_number 61
_symmetry_cell_setting orthorhombic
_symmetry_space_group_name_Hall '-P 2ac 2ab'
_symmetry_space_group_name_H-M 'P b c a'
_atom_sites_solution_hydrogens geom
_atom_sites_solution_primary direct
_atom_sites_solution_secondary difmap
_audit_creation_method SHELXL-97
_cell_angle_alpha 90.00
_cell_angle_beta 90.00
_cell_angle_gamma 90.00
_cell_formula_units_Z 8
_cell_length_a 10.2078(6)
_cell_length_b 7.3313(4)
_cell_length_c 25.1387(14)
_cell_measurement_reflns_used 5003
_cell_measurement_temperature 150
_cell_measurement_theta_max 30.0
_cell_measurement_theta_min 2.6
_cell_volume 1881.29(18)
_computing_cell_refinement 'SAINT (Bruker, 1998)'
_computing_data_collection 'SMART (Bruker, 1998)'
_computing_data_reduction SAINT
_computing_molecular_graphics 'SHELXTL (Sheldrick, 2008)'
_computing_publication_material SHELXTL
_computing_structure_refinement 'SHELXL-97 (Sheldrick, 2008)'
_computing_structure_solution 'SHELXS-97 (Sheldrick, 2008)'
_diffrn_ambient_temperature 150
_diffrn_detector_area_resol_mean 8.192
_diffrn_measured_fraction_theta_full 1.000
_diffrn_measured_fraction_theta_max 1.000
_diffrn_measurement_device_type 'Bruker SMART 1000 CCD diffractometer'
_diffrn_measurement_method \w_scan
_diffrn_radiation_monochromator graphite
_diffrn_radiation_source 'fine-focus sealed tube'
_diffrn_radiation_type MoK\a
_diffrn_radiation_wavelength 0.71073
_diffrn_reflns_av_R_equivalents 0.0247
_diffrn_reflns_av_sigmaI/netI 0.0119
_diffrn_reflns_limit_h_max 14
_diffrn_reflns_limit_h_min -14
_diffrn_reflns_limit_k_max 10
_diffrn_reflns_limit_k_min -10
_diffrn_reflns_limit_l_max 35
_diffrn_reflns_limit_l_min -35
_diffrn_reflns_number 27378
_diffrn_reflns_theta_full 30.03
_diffrn_reflns_theta_max 30.03
_diffrn_reflns_theta_min 2.57
_diffrn_standards_decay_% 0
_exptl_absorpt_coefficient_mu 0.096
_exptl_absorpt_correction_T_max 0.9810
_exptl_absorpt_correction_T_min 0.9625
_exptl_absorpt_correction_type multi-scan
_exptl_absorpt_process_details 'SADABS (Sheldrick, 2002)'
_exptl_crystal_colour red
_exptl_crystal_density_diffrn 1.357
_exptl_crystal_density_method 'not measured'
_exptl_crystal_description block
_exptl_crystal_F_000 816
_exptl_crystal_size_max 0.40
_exptl_crystal_size_mid 0.36
_exptl_crystal_size_min 0.20
_refine_diff_density_max 0.336
_refine_diff_density_min -0.202
_refine_diff_density_rms 0.044
_refine_ls_extinction_method none
_refine_ls_goodness_of_fit_ref 1.057
_refine_ls_hydrogen_treatment constr
_refine_ls_matrix_type full
_refine_ls_number_parameters 162
_refine_ls_number_reflns 2760
_refine_ls_number_restraints 15
_refine_ls_restrained_S_all 1.058
_refine_ls_R_factor_all 0.0503
_refine_ls_R_factor_gt 0.0422
_refine_ls_shift/su_max 0.001
_refine_ls_shift/su_mean 0.000
_refine_ls_structure_factor_coef Fsqd
_refine_ls_weighting_details 'calc w=1/[\s^2^(Fo^2^)+(0.0706P)^2^+0.5275P] where P=(Fo^2^+2Fc^2^)/3'
_refine_ls_weighting_scheme calc
_refine_ls_wR_factor_gt 0.1240
_refine_ls_wR_factor_ref 0.1339
_reflns_number_gt 2353
_reflns_number_total 2760
_reflns_threshold_expression >2sigma(I)
_cod_data_source_file b815869j.txt
_cod_data_source_block nme2150k
_cod_depositor_comments
;
The following automatic conversions were performed:

'_chemical_melting_point' value '180_C' was changed to '453.15' - it
was converted from degrees Celsius(C) to Kelvins(K).

Automatic conversion script
Id: cif_fix_values 1646 2011-03-28 12:23:43Z adriana 
;
_cod_original_sg_symbol_H-M P_b_c_a
_cod_database_code 7200439

loop_
_symmetry_equiv_pos_as_xyz
'x, y, z'
'-x+1/2, -y, z+1/2'
'-x, y+1/2, -z+1/2'
'x+1/2, -y+1/2, -z'
'-x, -y, -z'
'x-1/2, y, -z-1/2'
'x, -y-1/2, z-1/2'
'-x-1/2, y-1/2, z'

loop_
_atom_site_label
_atom_site_type_symbol
_atom_site_fract_x
_atom_site_fract_y
_atom_site_fract_z
_atom_site_U_iso_or_equiv
_atom_site_adp_type
_atom_site_occupancy
_atom_site_symmetry_multiplicity
_atom_site_calc_flag
_atom_site_refinement_flags
_atom_site_disorder_assembly
_atom_site_disorder_group
N1A N 0.37420(15) 0.1134(2) 0.36447(5) 0.0339(3) Uani 0.88 1 d PD A 1
N2A N 0.3961(3) 0.2347(4) 0.67915(6) 0.0265(3) Uani 0.88 1 d PD A 1
O1A O 0.4642(3) 0.2101(4) 0.34714(6) 0.0483(4) Uani 0.88 1 d PD A 1
O2A O 0.30121(14) 0.0229(2) 0.33525(5) 0.0514(4) Uani 0.88 1 d PD A 1
C1A C 0.41642(11) 0.19885(15) 0.51191(4) 0.0216(2) Uani 0.88 1 d PD A 1
C2A C 0.50462(11) 0.30496(17) 0.54152(4) 0.0230(2) Uani 0.88 1 d P A 1
H2A H 0.5704 0.3716 0.5232 0.028 Uiso 0.88 1 calc PR A 1
C3A C 0.49948(14) 0.3162(2) 0.59646(5) 0.0225(2) Uani 0.88 1 d P A 1
H3A H 0.5614 0.3892 0.6150 0.027 Uiso 0.88 1 calc PR A 1
C4A C 0.40255(15) 0.2196(2) 0.62528(5) 0.0204(2) Uani 0.88 1 d PD A 1
C5A C 0.31518(13) 0.10869(18) 0.59556(5) 0.0240(2) Uani 0.88 1 d P A 1
H5A H 0.2501 0.0399 0.6137 0.029 Uiso 0.88 1 calc PR A 1
C6A C 0.32301(11) 0.09896(16) 0.54092(5) 0.0236(2) Uani 0.88 1 d P A 1
H6A H 0.2635 0.0225 0.5223 0.028 Uiso 0.88 1 calc PR A 1
C7A C 0.42763(11) 0.19576(15) 0.45478(4) 0.0240(2) Uani 0.88 1 d PD A 1
H7A H 0.4959 0.2671 0.4397 0.029 Uiso 0.88 1 calc PR A 1
C8A C 0.35169(11) 0.10262(17) 0.42063(4) 0.0274(2) Uani 0.88 1 d PD A 1
H8A H 0.2824 0.0289 0.4338 0.033 Uiso 0.88 1 calc PR A 1
C9A C 0.4952(4) 0.3364(7) 0.70852(13) 0.0329(3) Uani 0.88 1 d PD A 1
H91A H 0.4706 0.3421 0.7462 0.049 Uiso 0.88 1 calc PR A 1
H92A H 0.5015 0.4603 0.6941 0.049 Uiso 0.88 1 calc PR A 1
H93A H 0.5801 0.2751 0.7050 0.049 Uiso 0.88 1 calc PR A 1
C10A C 0.3014(3) 0.1263(5) 0.70859(8) 0.0349(4) Uani 0.88 1 d PD A 1
H101 H 0.3056 0.1584 0.7464 0.052 Uiso 0.88 1 calc PR A 1
H102 H 0.3215 -0.0035 0.7042 0.052 Uiso 0.88 1 calc PR A 1
H103 H 0.2131 0.1511 0.6950 0.052 Uiso 0.88 1 calc PR A 1
N1B N 0.3964(19) 0.147(3) 0.3696(6) 0.0579(16) Uiso 0.12 1 d PD B 2
N2B N 0.390(3) 0.239(5) 0.6797(6) 0.0579(16) Uiso 0.12 1 d PD B 2
O1B O 0.474(2) 0.216(4) 0.3380(7) 0.0579(16) Uiso 0.12 1 d PD B 2
O2B O 0.3122(15) 0.045(2) 0.3510(6) 0.0579(16) Uiso 0.12 1 d PD B 2
C1B C 0.3780(13) 0.1591(19) 0.5181(4) 0.0579(16) Uiso 0.12 1 d PGD B 2
C2B C 0.4763(13) 0.276(2) 0.5353(5) 0.0579(16) Uiso 0.12 1 d PG B 2
H2B H 0.5327 0.3328 0.5101 0.069 Uiso 0.12 1 calc PR B 2
C3B C 0.4921(16) 0.311(3) 0.5893(6) 0.0579(16) Uiso 0.12 1 d PG B 2
H3B H 0.5593 0.3909 0.6010 0.069 Uiso 0.12 1 calc PR B 2
C4B C 0.4096(19) 0.228(3) 0.6261(4) 0.0579(16) Uiso 0.12 1 d PGD B 2
C5B C 0.3113(16) 0.111(2) 0.6088(5) 0.0579(16) Uiso 0.12 1 d PG B 2
H5B H 0.2549 0.0544 0.6340 0.069 Uiso 0.12 1 calc PR B 2
C6B C 0.2955(12) 0.0764(18) 0.5549(5) 0.0579(16) Uiso 0.12 1 d PG B 2
H6B H 0.2283 -0.0037 0.5431 0.069 Uiso 0.12 1 calc PR B 2
C7B C 0.3621(14) 0.129(2) 0.4622(4) 0.0579(16) Uiso 0.12 1 d PD B 2
H7B H 0.2942 0.0474 0.4522 0.069 Uiso 0.12 1 calc PR B 2
C8B C 0.4294(14) 0.2009(19) 0.4231(5) 0.0579(16) Uiso 0.12 1 d PD B 2
H8B H 0.4979 0.2857 0.4298 0.069 Uiso 0.12 1 calc PR B 2
C9B C 0.495(4) 0.329(7) 0.7087(16) 0.0579(16) Uiso 0.12 1 d PD B 2
H91B H 0.5787 0.3018 0.6916 0.087 Uiso 0.12 1 calc PR B 2
H92B H 0.4959 0.2842 0.7454 0.087 Uiso 0.12 1 calc PR B 2
H93B H 0.4798 0.4609 0.7086 0.087 Uiso 0.12 1 calc PR B 2
C10B C 0.307(4) 0.138(6) 0.7160(12) 0.0579(16) Uiso 0.12 1 d PD B 2
H104 H 0.2152 0.1670 0.7089 0.087 Uiso 0.12 1 calc PR B 2
H105 H 0.3289 0.1719 0.7527 0.087 Uiso 0.12 1 calc PR B 2
H106 H 0.3218 0.0071 0.7110 0.087 Uiso 0.12 1 calc PR B 2

loop_
_atom_site_aniso_label
_atom_site_aniso_U_11
_atom_site_aniso_U_22
_atom_site_aniso_U_33
_atom_site_aniso_U_23
_atom_site_aniso_U_13
_atom_site_aniso_U_12
N1A 0.0400(8) 0.0403(9) 0.0216(5) -0.0050(4) -0.0065(4) 0.0155(6)
N2A 0.0273(5) 0.0314(5) 0.0210(4) 0.0003(4) 0.0038(3) -0.0037(4)
O1A 0.0646(9) 0.0538(7) 0.0267(7) 0.0031(6) 0.0024(6) 0.0023(6)
O2A 0.0507(7) 0.0716(9) 0.0319(6) -0.0211(6) -0.0160(5) 0.0118(6)
C1A 0.0228(5) 0.0208(5) 0.0210(5) -0.0007(4) -0.0030(4) 0.0036(4)
C2A 0.0244(5) 0.0241(5) 0.0206(5) 0.0007(4) -0.0006(4) -0.0021(4)
C3A 0.0231(5) 0.0245(5) 0.0199(5) -0.0007(4) -0.0005(4) -0.0030(4)
C4A 0.0200(5) 0.0192(5) 0.0220(5) 0.0004(3) -0.0002(3) 0.0019(4)
C5A 0.0219(5) 0.0241(5) 0.0261(6) -0.0004(5) -0.0013(4) -0.0025(4)
C6A 0.0221(5) 0.0233(5) 0.0254(5) -0.0011(4) -0.0041(4) -0.0004(4)
C7A 0.0270(5) 0.0235(5) 0.0216(5) 0.0006(4) -0.0019(4) 0.0050(4)
C8A 0.0278(5) 0.0340(6) 0.0204(5) -0.0036(4) -0.0033(4) 0.0069(4)
C9A 0.0356(6) 0.0424(9) 0.0208(5) -0.0038(5) -0.0022(4) -0.0037(5)
C10A 0.0367(7) 0.0386(9) 0.0294(9) 0.0080(8) 0.0096(7) -0.0029(6)

loop_
_atom_type_symbol
_atom_type_description
_atom_type_scat_dispersion_real
_atom_type_scat_dispersion_imag
_atom_type_scat_source
C C 0.0033 0.0016 'International Tables Vol C Tables 4.2.6.8 and 6.1.1.4'
H H 0.0000 0.0000 'International Tables Vol C Tables 4.2.6.8 and 6.1.1.4'
N N 0.0061 0.0033 'International Tables Vol C Tables 4.2.6.8 and 6.1.1.4'
O O 0.0106 0.0060 'International Tables Vol C Tables 4.2.6.8 and 6.1.1.4'

loop_
_geom_angle_atom_site_label_1
_geom_angle_atom_site_label_2
_geom_angle_atom_site_label_3
_geom_angle
_geom_angle_site_symmetry_1
_geom_angle_site_symmetry_3
_geom_angle_publ_flag
O2A N1A O1A 122.95(16) . . ?
O2A N1A C8A 117.27(15) . . ?
O1A N1A C8A 119.79(15) . . ?
C4A N2A C10A 119.6(2) . . ?
C4A N2A C9A 120.8(2) . . ?
C10A N2A C9A 118.9(2) . . ?
C2A C1A C6A 116.65(9) . . ?
C2A C1A C7A 119.11(10) . . ?
C6A C1A C7A 124.24(10) . . ?
C3A C2A C1A 122.52(10) . . ?
C2A C3A C4A 120.47(10) . . ?
N2A C4A C3A 120.15(15) . . ?
N2A C4A C5A 122.71(15) . . ?
C3A C4A C5A 117.14(10) . . ?
C6A C5A C4A 121.20(10) . . ?
C5A C6A C1A 121.97(10) . . ?
C8A C7A C1A 126.82(11) . . ?
C7A C8A N1A 120.61(12) . . ?
O2B N1B O1B 117.2(19) . . ?
O2B N1B C8B 133.1(17) . . ?
O1B N1B C8B 109.6(16) . . ?
C4B N2B C10B 133(3) . . ?
C4B N2B C9B 115(3) . . ?
C10B N2B C9B 110(3) . . ?
C2B C1B C6B 120.0 . . ?
C2B C1B C7B 118.8(11) . . ?
C6B C1B C7B 121.2(11) . . ?
C1B C2B C3B 120.0 . . ?
C4B C3B C2B 120.0 . . ?
N2B C4B C3B 136.0(18) . . ?
N2B C4B C5B 103.8(18) . . ?
C3B C4B C5B 120.0 . . ?
C4B C5B C6B 120.0 . . ?
C5B C6B C1B 120.0 . . ?
C8B C7B C1B 128.0(13) . . ?
C7B C8B N1B 117.8(13) . . ?

loop_
_geom_bond_atom_site_label_1
_geom_bond_atom_site_label_2
_geom_bond_distance
_geom_bond_site_symmetry_2
_geom_bond_publ_flag
N1A O2A 1.2389(17) . ?
N1A O1A 1.239(2) . ?
N1A C8A 1.4325(17) . ?
N2A C4A 1.3603(15) . ?
N2A C10A 1.4541(17) . ?
N2A C9A 1.4574(18) . ?
C1A C2A 1.4035(14) . ?
C1A C6A 1.4063(15) . ?
C1A C7A 1.4409(15) . ?
C2A C3A 1.3846(15) . ?
C3A C4A 1.4162(14) . ?
C4A C5A 1.4193(14) . ?
C5A C6A 1.3775(16) . ?
C7A C8A 1.3432(15) . ?
N1B O2B 1.231(9) . ?
N1B O1B 1.234(10) . ?
N1B C8B 1.443(9) . ?
N2B C4B 1.365(10) . ?
N2B C10B 1.448(10) . ?
N2B C9B 1.451(10) . ?
C1B C2B 1.3900 . ?
C1B C6B 1.3900 . ?
C1B C7B 1.431(9) . ?
C2B C3B 1.3900 . ?
C3B C4B 1.3900 . ?
C4B C5B 1.3900 . ?
C5B C6B 1.3900 . ?
C7B C8B 1.309(9) . ?

loop_
_geom_torsion_atom_site_label_1
_geom_torsion_atom_site_label_2
_geom_torsion_atom_site_label_3
_geom_torsion_atom_site_label_4
_geom_torsion
_geom_torsion_site_symmetry_1
_geom_torsion_site_symmetry_2
_geom_torsion_site_symmetry_3
_geom_torsion_site_symmetry_4
_geom_torsion_publ_flag
C6A C1A C2A C3A -1.58(16) . . . . ?
C7A C1A C2A C3A 179.44(11) . . . . ?
C1A C2A C3A C4A -0.31(17) . . . . ?
C10A N2A C4A C3A -176.3(2) . . . . ?
C9A N2A C4A C3A -5.6(4) . . . . ?
C10A N2A C4A C5A 3.5(4) . . . . ?
C9A N2A C4A C5A 174.2(3) . . . . ?
C2A C3A C4A N2A -178.4(2) . . . . ?
C2A C3A C4A C5A 1.76(15) . . . . ?
N2A C4A C5A C6A 178.9(2) . . . . ?
C3A C4A C5A C6A -1.33(15) . . . . ?
C4A C5A C6A C1A -0.60(16) . . . . ?
C2A C1A C6A C5A 2.03(15) . . . . ?
C7A C1A C6A C5A -179.05(11) . . . . ?
C2A C1A C7A C8A -179.83(11) . . . . ?
C6A C1A C7A C8A 1.28(18) . . . . ?
C1A C7A C8A N1A 179.69(12) . . . . ?
O2A N1A C8A C7A 179.43(14) . . . . ?
O1A N1A C8A C7A -0.3(3) . . . . ?
C6B C1B C2B C3B 0.0 . . . . ?
C7B C1B C2B C3B 178.6(14) . . . . ?
C1B C2B C3B C4B 0.0 . . . . ?
C10B N2B C4B C3B -175(3) . . . . ?
C9B N2B C4B C3B -16(5) . . . . ?
C10B N2B C4B C5B 10(5) . . . . ?
C9B N2B C4B C5B 170(3) . . . . ?
C2B C3B C4B N2B -174(3) . . . . ?
C2B C3B C4B C5B 0.0 . . . . ?
N2B C4B C5B C6B 176(2) . . . . ?
C3B C4B C5B C6B 0.0 . . . . ?
C4B C5B C6B C1B 0.0 . . . . ?
C2B C1B C6B C5B 0.0 . . . . ?
C7B C1B C6B C5B -178.6(14) . . . . ?
C2B C1B C7B C8B 0(2) . . . . ?
C6B C1B C7B C8B 178.1(13) . . . . ?
C1B C7B C8B N1B 178.8(16) . . . . ?
O2B N1B C8B C7B 2(4) . . . . ?
O1B N1B C8B C7B -175(2) . . . . ?
